data_1011013
loop_
_publ_author_name
'Buerger, M J'

_publ_section_title
;
Interatomic Distances in Marcasite and Notes on the Bonding in Crystals
of Loellingite, Arsenopyrite, and Marcasite Types.
;
_journal_coden_ASTM ZEKGAX
_journal_name_full
;
Zeitschrift fuer Kristallographie, Kristallgeometrie, Kristallphysik,
Kristallchemie (-144,1977)
;
_journal_page_first 504
_journal_page_last 513
_journal_volume 97
_journal_year 1937
_chemical_compound_source 'from Joplin district, Missouri'
_chemical_formula_structural 'Fe S2'
_chemical_formula_sum 'Fe S2'
_chemical_name_mineral Marcasite
_chemical_name_systematic 'Iron(II) duo-disulfide'
_space_group_IT_number 58
_symmetry_cell_setting orthorhombic
_symmetry_Int_Tables_number 58
_symmetry_space_group_name_Hall '-P 2 2n'
_symmetry_space_group_name_H-M 'P n n m'
_cell_angle_alpha 90
_cell_angle_beta 90
_cell_angle_gamma 90
_cell_formula_units_Z 2
_cell_length_a 4.436
_cell_length_b 5.414
_cell_length_c 3.381
_cell_volume 81.2
_exptl_crystal_density_meas 4.89
_cod_database_code 1011013

loop_
_symmetry_equiv_pos_as_xyz
x,y,z
-x,-y,z
1/2+x,1/2-y,1/2-z
1/2-x,1/2+y,1/2-z
-x,-y,-z
x,y,-z
1/2-x,1/2+y,1/2+z
1/2+x,1/2-y,1/2+z

loop_
_atom_site_label
_atom_site_type_symbol
_atom_site_symmetry_multiplicity
_atom_site_Wyckoff_symbol
_atom_site_fract_x
_atom_site_fract_y
_atom_site_fract_z
_atom_site_occupancy
_atom_site_attached_hydrogens
_atom_site_calc_flag
Fe1 Fe2+ 2 a 0. 0. 0. 1. 0 d
S1 S1- 4 g 0.200(3) 0.378(3) 0. 1. 0 d

loop_
_atom_type_symbol
_atom_type_oxidation_number
Fe2+ 2.000
S1- -1.000
